data_4327421
loop_
_publ_author_name
'Takao Osako'
'Yoshiki Ueno'
'Yoshimitsu Tachi'
'Shinobu Itoh'

_publ_section_title
;
 C-S Bond Formation Reaction between a Phenolate and Disulfide-Bridged
 Dicopper(I) Complexes
;
_journal_name_full 'Inorganic Chemistry'
_journal_page_first 6516
_journal_page_last 6518
_journal_paper_doi 10.1021/ic049495+
_journal_volume 43
_journal_year 2004
_chemical_formula_moiety 'C30 H39 Cu N3 O4 S '
_chemical_formula_sum 'C30 H39 Cu N3 O4 S'
_chemical_formula_weight 601.26
_space_group_IT_number 14
_symmetry_cell_setting monoclinic
_symmetry_Int_Tables_number 14
_symmetry_space_group_name_Hall '-P 2yab'
_symmetry_space_group_name_H-M 'P 1 21/a 1'
_cell_angle_alpha 90
_cell_angle_beta 101.568(9)
_cell_angle_gamma 90
_cell_formula_units_Z 4
_cell_length_a 11.227(2)
_cell_length_b 13.716(2)
_cell_length_c 19.488(2)
_cell_measurement_reflns_used 14658
_cell_measurement_temperature 159.1
_cell_measurement_theta_max 27.5
_cell_measurement_theta_min 3.4
_cell_volume 2940.0(7)
_computing_cell_refinement PROCESS-AUTO
_computing_data_collection PROCESS-AUTO
_computing_data_reduction CrystalStructure
_computing_molecular_graphics ORTEP3
_computing_publication_material 'CrystalStructure Ver. 3.5.1'
_computing_structure_refinement CRYSTALS
_computing_structure_solution SAPI91
_diffrn_detector_area_resol_mean 10.00
_diffrn_measured_fraction_theta_full 0.9939
_diffrn_measured_fraction_theta_max 0.9939
_diffrn_measurement_device_type 'Rigaku RAXIS-RAPID'
_diffrn_measurement_method \w
_diffrn_radiation_type 'Mo K\a'
_diffrn_radiation_wavelength 0.7107
_diffrn_reflns_av_R_equivalents 0.076
_diffrn_reflns_limit_h_max 14
_diffrn_reflns_limit_h_min -14
_diffrn_reflns_limit_k_max 16
_diffrn_reflns_limit_k_min -17
_diffrn_reflns_limit_l_max 24
_diffrn_reflns_limit_l_min -25
_diffrn_reflns_number 28017
_diffrn_reflns_theta_full 27.48
_diffrn_reflns_theta_max 27.48
_exptl_absorpt_coefficient_mu 0.853
_exptl_absorpt_correction_T_max 0.958
_exptl_absorpt_correction_T_min 0.739
_exptl_absorpt_correction_type multi-scan
_exptl_absorpt_process_details
;
    Higashi, T. (1995). Program for Absorption Correction.
    Rigaku Corporation, Tokyo, Japan.
;
_exptl_crystal_colour green
_exptl_crystal_density_diffrn 1.358
_exptl_crystal_description chip
_exptl_crystal_F_000 1268.00
_exptl_crystal_size_max 0.20
_exptl_crystal_size_mid 0.15
_exptl_crystal_size_min 0.05
_refine_diff_density_max 0.71
_refine_diff_density_min -0.64
_refine_ls_extinction_coef -96(10)
_refine_ls_extinction_method 'Larson (1970) Crystallographic Computing eq. 22'
_refine_ls_goodness_of_fit_ref 0.945
_refine_ls_hydrogen_treatment refall
_refine_ls_number_parameters 392
_refine_ls_number_reflns 4116
_refine_ls_R_factor_gt 0.0360
_refine_ls_shift/su_max 0.0070
_refine_ls_structure_factor_coef F
_refine_ls_weighting_details 'w = 1/[0.0001Fo^2^ + 0.5000\s(Fo^2^) + 0.1000]'
_refine_ls_weighting_scheme calc
_refine_ls_wR_factor_ref 0.0370
_reflns_number_gt 3043
_reflns_number_total 6706
_reflns_threshold_expression F^2^>2.0\s(F^2^)
_cod_data_source_file ic0494952Bsi20040419_040004_2.cif
_cod_data_source_block '_L4_complex'
_cod_original_cell_volume 2940.1(8)
_cod_original_formula_sum 'C30 H39 Cu N3 O4 S '
_cod_database_code 4327421

loop_
_symmetry_equiv_pos_as_xyz
x,y,z
-x,-y,-z
-x+1/2,y+1/2,-z
x+1/2,-y+1/2,z

loop_
_atom_site_label
_atom_site_type_symbol
_atom_site_fract_x
_atom_site_fract_y
_atom_site_fract_z
_atom_site_U_iso_or_equiv
_atom_site_adp_type
_atom_site_occupancy
_atom_site_symmetry_multiplicity
_atom_site_calc_flag
Cu(1) Cu 0.35073(4) 0.03700(3) 0.10322(2) 0.0286(1) Uani 1.00 1 d
S(1) S 0.43008(9) 0.18238(7) 0.16415(5) 0.0332(3) Uani 1.00 1 d
O(1) O 0.4300(2) -0.0318(2) 0.1831(1) 0.0315(7) Uani 1.00 1 d
O(2) O 0.3992(2) -0.0656(2) 0.0410(1) 0.0367(8) Uani 1.00 1 d
O(3) O 0.3518(3) -0.1255(2) -0.0627(2) 0.072(1) Uani 1.00 1 d
O(4) O 0.2092(3) -0.0948(2) -0.0035(2) 0.058(1) Uani 1.00 1 d
N(1) N 0.1783(2) 0.0630(2) 0.1394(1) 0.0268(8) Uani 1.00 1 d
N(2) N 0.2652(3) 0.1114(2) 0.0215(1) 0.0275(9) Uani 1.00 1 d
N(3) N 0.3163(4) -0.0960(2) -0.0098(2) 0.045(1) Uani 1.00 1 d
C(1) C 0.3189(3) 0.1387(3) -0.0315(2) 0.029(1) Uani 1.00 1 d
C(2) C 0.2582(4) 0.1922(3) -0.0875(2) 0.036(1) Uani 1.00 1 d
C(3) C 0.1388(4) 0.2183(3) -0.0889(2) 0.038(1) Uani 1.00 1 d
C(4) C 0.0840(3) 0.1910(3) -0.0350(2) 0.033(1) Uani 1.00 1 d
C(5) C 0.1502(3) 0.1370(3) 0.0201(2) 0.027(1) Uani 1.00 1 d
C(6) C 0.0906(3) 0.1004(3) 0.0783(2) 0.035(1) Uani 1.00 1 d
C(7) C 0.1354(3) -0.0294(3) 0.1668(2) 0.033(1) Uani 1.00 1 d
C(8) C 0.0356(3) -0.0179(3) 0.2084(2) 0.030(1) Uani 1.00 1 d
C(9) C 0.0630(3) -0.0303(3) 0.2806(2) 0.039(1) Uani 1.00 1 d
C(10) C -0.0247(4) -0.0184(3) 0.3219(2) 0.042(1) Uani 1.00 1 d
C(11) C -0.1403(4) 0.0075(3) 0.2889(2) 0.044(1) Uani 1.00 1 d
C(12) C -0.1701(4) 0.0190(3) 0.2173(2) 0.040(1) Uani 1.00 1 d
C(13) C -0.0827(3) 0.0062(3) 0.1768(2) 0.035(1) Uani 1.00 1 d
C(14) C 0.0078(4) -0.0350(4) 0.4001(2) 0.067(2) Uani 1.00 1 d
C(15) C 0.2056(3) 0.1360(3) 0.1961(2) 0.030(1) Uani 1.00 1 d
C(16) C 0.2827(3) 0.2199(3) 0.1801(2) 0.035(1) Uani 1.00 1 d
C(17) C 0.4907(3) 0.1178(3) 0.2419(2) 0.030(1) Uani 1.00 1 d
C(18) C 0.4834(3) 0.0157(3) 0.2400(2) 0.029(1) Uani 1.00 1 d
C(19) C 0.5371(3) -0.0352(3) 0.3029(2) 0.032(1) Uani 1.00 1 d
C(20) C 0.5840(3) 0.0197(3) 0.3614(2) 0.037(1) Uani 1.00 1 d
C(21) C 0.5886(3) 0.1217(3) 0.3636(2) 0.038(1) Uani 1.00 1 d
C(22) C 0.5419(3) 0.1693(3) 0.3021(2) 0.035(1) Uani 1.00 1 d
C(23) C 0.5423(4) -0.1470(3) 0.3036(2) 0.035(1) Uani 1.00 1 d
C(24) C 0.4144(3) -0.1897(3) 0.2918(2) 0.045(1) Uani 1.00 1 d
C(25) C 0.6067(3) -0.1830(3) 0.2453(2) 0.041(1) Uani 1.00 1 d
C(26) C 0.6147(4) -0.1876(3) 0.3717(2) 0.051(1) Uani 1.00 1 d
C(27) C 0.6453(4) 0.1754(4) 0.4303(2) 0.053(1) Uani 1.00 1 d
C(28) C 0.7783(6) 0.1552(6) 0.4483(3) 0.165(3) Uani 1.00 1 d
C(29) C 0.5925(8) 0.1465(7) 0.4888(3) 0.215(5) Uani 1.00 1 d
C(30) C 0.6382(7) 0.2842(5) 0.4231(3) 0.162(3) Uani 1.00 1 d
H(1) H 0.4008(3) 0.1197(3) -0.0299(2) 0.035(1) Uiso 1.00 1 c
H(2) H 0.2975(4) 0.2101(3) -0.1245(2) 0.043(2) Uiso 1.00 1 c
H(3) H 0.0953(4) 0.2559(3) -0.1267(2) 0.043(2) Uiso 1.00 1 c
H(4) H 0.0020(3) 0.2083(3) -0.0353(2) 0.038(1) Uiso 1.00 1 c
H(5) H 0.0467(3) 0.1527(3) 0.0934(2) 0.041(2) Uiso 1.00 1 c
H(6) H 0.0358(3) 0.0494(3) 0.0602(2) 0.041(2) Uiso 1.00 1 c
H(7) H 0.2032(3) -0.0589(3) 0.1965(2) 0.040(1) Uiso 1.00 1 c
H(8) H 0.1061(3) -0.0712(3) 0.1283(2) 0.040(1) Uiso 1.00 1 c
H(9) H 0.1436(3) -0.0471(3) 0.3027(2) 0.046(2) Uiso 1.00 1 c
H(10) H -0.2002(4) 0.0172(3) 0.3164(2) 0.055(2) Uiso 1.00 1 c
H(11) H -0.2510(4) 0.0358(3) 0.1956(2) 0.048(2) Uiso 1.00 1 c
H(12) H -0.1034(3) 0.0137(3) 0.1273(2) 0.043(2) Uiso 1.00 1 c
H(13) H 0.0913(4) -0.0523(4) 0.4129(2) 0.082(2) Uiso 1.00 1 c
H(14) H -0.0063(4) 0.0232(4) 0.4237(2) 0.082(2) Uiso 1.00 1 c
H(15) H -0.0406(4) -0.0861(4) 0.4128(2) 0.082(2) Uiso 1.00 1 c
H(16) H 0.1310(3) 0.1609(3) 0.2047(2) 0.036(1) Uiso 1.00 1 c
H(17) H 0.2486(3) 0.1044(3) 0.2371(2) 0.036(1) Uiso 1.00 1 c
H(18) H 0.2395(3) 0.2516(3) 0.1393(2) 0.041(2) Uiso 1.00 1 c
H(19) H 0.2953(3) 0.2643(3) 0.2183(2) 0.041(2) Uiso 1.00 1 c
H(20) H 0.6160(3) -0.0144(3) 0.4034(2) 0.044(2) Uiso 1.00 1 c
H(21) H 0.5438(3) 0.2385(3) 0.3006(2) 0.042(2) Uiso 1.00 1 c
H(22) H 0.5789(4) -0.1669(3) 0.4094(2) 0.061(2) Uiso 1.00 1 c
H(23) H 0.6957(4) -0.1638(3) 0.3783(2) 0.061(2) Uiso 1.00 1 c
H(24) H 0.6155(4) -0.2568(3) 0.3700(2) 0.061(2) Uiso 1.00 1 c
H(25) H 0.6874(3) -0.1584(3) 0.2536(2) 0.048(2) Uiso 1.00 1 c
H(26) H 0.6086(3) -0.2522(3) 0.2453(2) 0.048(2) Uiso 1.00 1 c
H(27) H 0.5636(3) -0.1604(3) 0.2012(2) 0.048(2) Uiso 1.00 1 c
H(28) H 0.3764(3) -0.1714(3) 0.3292(2) 0.054(2) Uiso 1.00 1 c
H(29) H 0.4189(3) -0.2588(3) 0.2896(2) 0.054(2) Uiso 1.00 1 c
H(30) H 0.3681(3) -0.1656(3) 0.2489(2) 0.054(2) Uiso 1.00 1 c
H(31) H 0.5085(8) 0.1626(7) 0.4772(3) 0.267(7) Uiso 1.00 1 c
H(32) H 0.6296(8) 0.1808(7) 0.5299(3) 0.267(7) Uiso 1.00 1 c
H(33) H 0.6012(8) 0.0783(7) 0.4970(3) 0.267(7) Uiso 1.00 1 c
H(34) H 0.5555(7) 0.3040(5) 0.4109(3) 0.174(4) Uiso 1.00 1 c
H(35) H 0.6759(7) 0.3151(5) 0.4655(3) 0.174(4) Uiso 1.00 1 c
H(36) H 0.6791(7) 0.3021(5) 0.3868(3) 0.174(4) Uiso 1.00 1 c
H(37) H 0.8151(6) 0.1893(6) 0.4895(3) 0.187(4) Uiso 1.00 1 c
H(38) H 0.7864(6) 0.0870(6) 0.4564(3) 0.187(4) Uiso 1.00 1 c
H(39) H 0.8171(6) 0.1727(6) 0.4110(3) 0.187(4) Uiso 1.00 1 c

loop_
_atom_site_aniso_label
_atom_site_aniso_U_11
_atom_site_aniso_U_22
_atom_site_aniso_U_33
_atom_site_aniso_U_12
_atom_site_aniso_U_13
_atom_site_aniso_U_23
Cu(1) 0.0241(2) 0.0296(3) 0.0307(2) 0.0036(3) 0.0020(2) 0.0024(2)
S(1) 0.0291(6) 0.0310(6) 0.0374(6) -0.0054(5) 0.0019(4) 0.0029(5)
O(1) 0.029(1) 0.030(1) 0.031(1) -0.001(1) -0.002(1) 0.002(1)
O(2) 0.033(2) 0.038(2) 0.035(1) 0.006(1) -0.004(1) -0.007(1)
O(3) 0.116(3) 0.054(2) 0.041(2) 0.014(2) 0.002(2) -0.014(2)
O(4) 0.037(2) 0.044(2) 0.080(2) -0.008(2) -0.015(2) 0.007(2)
N(1) 0.022(2) 0.028(2) 0.029(2) 0.003(1) 0.002(1) 0.000(1)
N(2) 0.024(2) 0.024(2) 0.034(2) 0.000(1) 0.004(1) -0.002(1)
N(3) 0.064(3) 0.025(2) 0.039(2) 0.007(2) -0.006(2) 0.003(2)
C(1) 0.025(2) 0.027(2) 0.036(2) 0.002(2) 0.007(2) -0.000(2)
C(2) 0.041(3) 0.035(2) 0.032(2) -0.001(2) 0.007(2) 0.002(2)
C(3) 0.042(3) 0.033(2) 0.033(2) 0.004(2) -0.004(2) 0.000(2)
C(4) 0.026(2) 0.033(2) 0.037(2) 0.007(2) -0.003(2) -0.004(2)
C(5) 0.022(2) 0.027(2) 0.030(2) 0.003(2) -0.001(2) -0.007(2)
C(6) 0.028(2) 0.043(3) 0.033(2) 0.002(2) 0.002(2) -0.004(2)
C(7) 0.028(2) 0.030(2) 0.041(2) 0.002(2) 0.004(2) 0.001(2)
C(8) 0.026(2) 0.026(2) 0.039(2) -0.001(2) 0.010(2) 0.001(2)
C(9) 0.032(2) 0.035(2) 0.049(2) -0.001(2) 0.006(2) 0.002(2)
C(10) 0.045(3) 0.038(3) 0.044(2) -0.003(2) 0.014(2) 0.002(2)
C(11) 0.045(3) 0.037(2) 0.055(3) -0.003(2) 0.025(2) -0.004(2)
C(12) 0.029(2) 0.034(3) 0.057(3) -0.004(2) 0.010(2) -0.001(2)
C(13) 0.031(2) 0.034(2) 0.042(2) -0.002(2) 0.010(2) -0.000(2)
C(14) 0.077(4) 0.074(3) 0.054(3) 0.006(3) 0.023(2) 0.012(3)
C(15) 0.026(2) 0.027(2) 0.036(2) 0.008(2) 0.003(2) -0.002(2)
C(16) 0.034(2) 0.031(2) 0.037(2) 0.004(2) 0.001(2) -0.001(2)
C(17) 0.020(2) 0.036(2) 0.032(2) 0.000(2) 0.003(2) 0.001(2)
C(18) 0.017(2) 0.040(3) 0.029(2) 0.001(2) 0.003(2) 0.000(2)
C(19) 0.022(2) 0.043(2) 0.030(2) 0.003(2) 0.005(1) 0.003(2)
C(20) 0.026(2) 0.057(3) 0.028(2) 0.012(2) 0.003(2) 0.004(2)
C(21) 0.027(2) 0.052(3) 0.035(2) 0.003(2) 0.005(2) -0.009(2)
C(22) 0.029(2) 0.041(2) 0.036(2) -0.002(2) 0.006(2) -0.003(2)
C(23) 0.032(2) 0.039(2) 0.033(2) 0.002(2) 0.004(2) 0.005(2)
C(24) 0.037(3) 0.045(3) 0.053(3) 0.001(2) 0.011(2) 0.014(2)
C(25) 0.031(2) 0.041(3) 0.048(2) 0.005(2) 0.002(2) -0.000(2)
C(26) 0.056(3) 0.050(3) 0.046(3) 0.008(2) 0.004(2) 0.014(2)
C(27) 0.052(3) 0.064(3) 0.037(2) 0.014(3) -0.002(2) -0.017(2)
C(28) 0.081(5) 0.25(1) 0.134(6) 0.016(6) -0.043(4) -0.134(6)
C(29) 0.29(1) 0.31(1) 0.074(5) -0.202(9) 0.096(6) -0.115(6)
C(30) 0.246(9) 0.092(5) 0.096(5) 0.040(6) -0.091(6) -0.055(4)

loop_
_atom_type_symbol
_atom_type_description
_atom_type_scat_dispersion_real
_atom_type_scat_dispersion_imag
_atom_type_scat_source
C C 0.003 0.002
;
International Tables for Crystallography
(1992, Vol. C, Tables 4.2.6.8 and 6.1.1.4)
;
H H 0.000 0.000
;
International Tables for Crystallography
(1992, Vol. C, Table 6.1.1.4)
;
N N 0.006 0.003
;
International Tables for Crystallography
(1992, Vol. C, Tables 4.2.6.8 and 6.1.1.4)
;
O O 0.011 0.006
;
International Tables for Crystallography
(1992, Vol. C, Tables 4.2.6.8 and 6.1.1.4)
;
S S 0.125 0.123
;
International Tables for Crystallography
(1992, Vol. C, Tables 4.2.6.8 and 6.1.1.4)
;
Cu Cu 0.320 1.265
;
International Tables for Crystallography
(1992, Vol. C, Tables 4.2.6.8 and 6.1.1.4)
;

loop_
_geom_angle_atom_site_label_1
_geom_angle_atom_site_label_2
_geom_angle_atom_site_label_3
_geom_angle
_geom_angle_publ_flag
S(1) Cu(1) O(1) 86.58(8) yes
S(1) Cu(1) O(2) 139.88(8) yes
S(1) Cu(1) N(1) 88.29(7) yes
S(1) Cu(1) N(2) 92.43(9) yes
O(1) Cu(1) O(2) 90.4(1) yes
O(1) Cu(1) N(1) 96.7(1) yes
O(1) Cu(1) N(2) 178.3(1) yes
O(2) Cu(1) N(1) 131.8(1) yes
O(2) Cu(1) N(2) 91.2(1) yes
N(1) Cu(1) N(2) 81.9(1) yes
C(16) S(1) C(17) 101.7(2) yes
C(16) S(1) Cu(1) 93.4(1) yes
C(17) S(1) Cu(1) 92.8(1) yes
C(18) O(1) Cu(1) 120.5(2) yes
N(3) O(2) Cu(1) 116.9(2) yes
C(6) N(1) C(7) 111.8(3) yes
C(6) N(1) C(15) 111.9(3) yes
C(6) N(1) Cu(1) 106.5(2) yes
C(7) N(1) C(15) 109.9(3) yes
C(7) N(1) Cu(1) 110.0(2) yes
C(15) N(1) Cu(1) 106.5(2) yes
C(1) N(2) C(5) 119.4(3) yes
C(1) N(2) Cu(1) 122.9(2) yes
C(5) N(2) Cu(1) 117.7(2) yes
O(2) N(3) O(3) 116.2(4) yes
O(2) N(3) O(4) 119.2(3) yes
O(3) N(3) O(4) 124.6(3) yes
C(2) C(1) N(2) 122.0(3) yes
C(3) C(2) C(1) 118.5(4) yes
C(4) C(3) C(2) 119.8(3) yes
C(5) C(4) C(3) 119.0(3) yes
C(6) C(5) N(2) 118.0(3) yes
C(6) C(5) C(4) 120.5(3) yes
N(2) C(5) C(4) 121.4(3) yes
N(1) C(6) C(5) 113.3(3) yes
C(8) C(7) N(1) 115.4(3) yes
C(9) C(8) C(13) 118.5(4) yes
C(9) C(8) C(7) 119.4(3) yes
C(13) C(8) C(7) 122.0(3) yes
C(10) C(9) C(8) 122.0(3) yes
C(11) C(10) C(14) 121.7(4) yes
C(11) C(10) C(9) 117.9(4) yes
C(14) C(10) C(9) 120.5(4) yes
C(12) C(11) C(10) 121.2(4) yes
C(13) C(12) C(11) 120.4(4) yes
C(8) C(13) C(12) 120.0(3) yes
C(16) C(15) N(1) 113.8(3) yes
S(1) C(16) C(15) 113.5(3) yes
C(18) C(17) C(22) 122.7(3) yes
C(18) C(17) S(1) 117.9(3) yes
C(22) C(17) S(1) 119.4(3) yes
C(19) C(18) O(1) 121.3(3) yes
C(19) C(18) C(17) 116.8(3) yes
O(1) C(18) C(17) 121.8(3) yes
C(20) C(19) C(23) 122.0(3) yes
C(20) C(19) C(18) 117.8(4) yes
C(23) C(19) C(18) 120.2(3) yes
C(21) C(20) C(19) 125.2(3) yes
C(22) C(21) C(27) 122.6(4) yes
C(22) C(21) C(20) 116.3(3) yes
C(27) C(21) C(20) 121.1(3) yes
C(17) C(22) C(21) 121.1(4) yes
C(24) C(23) C(25) 109.4(3) yes
C(24) C(23) C(26) 108.3(3) yes
C(24) C(23) C(19) 110.4(3) yes
C(25) C(23) C(26) 106.1(3) yes
C(25) C(23) C(19) 109.6(3) yes
C(26) C(23) C(19) 112.8(3) yes
C(28) C(27) C(29) 108.4(5) yes
C(28) C(27) C(30) 103.9(5) yes
C(28) C(27) C(21) 109.8(4) yes
C(29) C(27) C(30) 109.0(6) yes
C(29) C(27) C(21) 112.0(5) yes
C(30) C(27) C(21) 113.3(4) yes

loop_
_geom_bond_atom_site_label_1
_geom_bond_atom_site_label_2
_geom_bond_distance
_geom_bond_publ_flag
Cu(1) S(1) 2.399(1) yes
Cu(1) O(1) 1.884(2) yes
Cu(1) O(2) 2.003(3) yes
Cu(1) N(1) 2.217(3) yes
Cu(1) N(2) 1.972(3) yes
S(1) C(16) 1.818(4) yes
S(1) C(17) 1.769(4) yes
O(1) C(18) 1.322(4) yes
O(2) N(3) 1.285(4) yes
O(3) N(3) 1.243(5) yes
O(4) N(3) 1.234(6) yes
N(1) C(6) 1.476(4) yes
N(1) C(7) 1.494(5) yes
N(1) C(15) 1.477(4) yes
N(2) C(1) 1.348(5) yes
N(2) C(5) 1.334(5) yes
C(1) C(2) 1.377(5) yes
C(2) C(3) 1.383(6) yes
C(3) C(4) 1.372(6) yes
C(4) C(5) 1.391(5) yes
C(5) C(6) 1.513(5) yes
C(7) C(8) 1.517(5) yes
C(8) C(9) 1.388(5) yes
C(8) C(13) 1.387(5) yes
C(9) C(10) 1.401(6) yes
C(10) C(11) 1.374(6) yes
C(10) C(14) 1.511(6) yes
C(11) C(12) 1.378(6) yes
C(12) C(13) 1.388(6) yes
C(15) C(16) 1.509(5) yes
C(17) C(18) 1.403(5) yes
C(17) C(22) 1.391(5) yes
C(18) C(19) 1.432(5) yes
C(19) C(20) 1.380(5) yes
C(19) C(23) 1.534(6) yes
C(20) C(21) 1.400(6) yes
C(21) C(22) 1.372(5) yes
C(21) C(27) 1.520(6) yes
C(23) C(24) 1.526(5) yes
C(23) C(25) 1.544(6) yes
C(23) C(26) 1.516(5) yes
C(27) C(28) 1.489(8) yes
C(27) C(29) 1.442(9) yes
C(27) C(30) 1.499(8) yes

loop_
_geom_contact_atom_site_label_1
_geom_contact_atom_site_label_2
_geom_contact_distance
_geom_contact_publ_flag
_geom_contact_site_symmetry_2
Cu(1) S(1) 2.399(1) yes 55501
Cu(1) O(2) 2.003(3) yes 55501
Cu(1) O(4) 2.966(3) yes 55501
Cu(1) N(1) 2.217(3) yes 55501
Cu(1) N(2) 1.972(3) yes 55501
Cu(1) N(3) 2.827(3) yes 55501
Cu(1) C(1) 2.931(3) yes 55501
Cu(1) C(5) 2.848(3) yes 55501
Cu(1) C(6) 2.992(4) yes 55501
Cu(1) C(7) 3.068(4) yes 55501
Cu(1) C(15) 2.993(4) yes 55501
Cu(1) C(16) 3.096(4) yes 55501
Cu(1) C(17) 3.049(3) yes 55501
Cu(1) C(18) 2.797(3) yes 55501
S(1) Cu(1) 2.399(1) yes 55501
S(1) O(1) 2.960(3) yes 55501
S(1) O(3) 3.530(4) yes 65503
S(1) N(1) 3.218(3) yes 55501
S(1) N(2) 3.169(3) yes 55501
S(1) C(15) 2.788(4) yes 55501
S(1) C(16) 1.818(4) yes 55501
S(1) C(18) 2.724(4) yes 55501
S(1) C(22) 2.735(4) yes 55501
O(1) S(1) 2.960(3) yes 55501
O(1) O(2) 2.760(3) yes 55501
O(1) N(1) 3.072(3) yes 55501
O(1) C(7) 3.259(4) yes 55501
O(1) C(15) 3.459(4) yes 55501
O(1) C(17) 2.382(4) yes 55501
O(1) C(19) 2.402(4) yes 55501
O(1) C(23) 2.901(4) yes 55501
O(1) C(24) 3.060(5) yes 55501
O(1) C(25) 2.957(4) yes 55501
O(2) Cu(1) 2.003(3) yes 55501
O(2) O(1) 2.760(3) yes 55501
O(2) O(2) 3.516(4) yes 65503
O(2) O(3) 2.146(4) yes 55501
O(2) O(4) 2.173(4) yes 55501
O(2) N(2) 2.841(4) yes 55501
O(2) C(1) 3.186(4) yes 55501
O(2) C(1) 3.360(5) yes 65503
O(2) C(3) 3.162(5) yes 54502
O(2) C(4) 3.347(4) yes 54502
O(3) S(1) 3.530(4) yes 65503
O(3) O(2) 2.146(4) yes 55501
O(3) O(4) 2.194(5) yes 55501
O(3) C(4) 3.151(5) yes 54502
O(3) C(5) 3.363(5) yes 54502
O(3) C(12) 3.593(5) yes 55503
O(3) C(16) 3.260(5) yes 54502
O(4) Cu(1) 2.966(3) yes 55501
O(4) Cu(1) 2.697(3) yes 55505
O(4) S(1) 2.697(3) yes 55505
O(4) O(1) 2.697(4) yes 55505
O(4) O(2) 2.173(4) yes 55501
O(4) O(2) 2.697(4) yes 55505
O(4) O(3) 2.194(5) yes 55501
O(4) O(3) 2.697(5) yes 55505
O(4) O(4) 2.697(5) yes 55505
O(4) N(1) 3.598(4) yes 55501
O(4) N(1) 2.697(4) yes 55505
O(4) N(2) 2.917(4) yes 55501
O(4) N(2) 2.697(4) yes 55505
O(4) N(3) 2.697(5) yes 55505
O(4) C(1) 3.513(5) yes 55501
O(4) C(1) 2.697(5) yes 55505
O(4) C(2) 3.399(5) yes 54502
O(4) C(2) 2.697(5) yes 55505
O(4) C(3) 3.390(5) yes 54502
O(4) C(3) 2.697(5) yes 55505
O(4) C(4) 2.697(5) yes 55505
O(4) C(5) 3.299(5) yes 55501
O(4) C(5) 2.697(5) yes 55505
O(4) C(6) 3.511(5) yes 55501
O(4) C(6) 3.389(5) yes 55503
O(4) C(6) 2.697(5) yes 55505
O(4) C(7) 2.697(5) yes 55505
O(4) C(8) 2.697(5) yes 55505
O(4) C(9) 2.697(5) yes 55505
O(4) C(10) 2.697(5) yes 55505
O(4) C(11) 2.697(5) yes 55505
O(4) C(12) 2.697(5) yes 55505
O(4) C(13) 2.697(5) yes 55505
O(4) C(14) 2.697(6) yes 55505
O(4) C(15) 2.697(5) yes 55505
O(4) C(16) 2.697(5) yes 55505
O(4) C(17) 2.697(5) yes 55505
O(4) C(18) 2.697(5) yes 55505
O(4) C(19) 2.697(5) yes 55505
O(4) C(20) 2.697(5) yes 55505
O(4) C(21) 2.697(5) yes 55505
O(4) C(22) 2.697(5) yes 55505
O(4) C(23) 2.697(5) yes 55505
O(4) C(24) 2.697(5) yes 55505
O(4) C(25) 2.697(5) yes 55505
O(4) C(26) 2.697(5) yes 55505
O(4) C(27) 2.697(6) yes 55505
O(4) C(28) 2.697(8) yes 55505
O(4) C(29) 2.70(1) yes 55505
O(4) C(30) 2.697(9) yes 55505
N(1) Cu(1) 2.217(3) yes 55501
N(1) Cu(1) 3.155(3) yes 55505
N(1) S(1) 3.218(3) yes 55501
N(1) S(1) 3.155(3) yes 55505
N(1) O(1) 3.072(3) yes 55501
N(1) O(1) 3.155(3) yes 55505
N(1) O(2) 3.155(3) yes 55505
N(1) O(3) 3.155(4) yes 55505
N(1) O(4) 3.598(4) yes 55501
N(1) O(4) 3.155(4) yes 55505
N(1) N(1) 3.155(3) yes 55505
N(1) N(2) 2.751(4) yes 55501
N(1) N(2) 3.155(4) yes 55505
N(1) N(3) 3.155(4) yes 55505
N(1) C(1) 3.155(4) yes 55505
N(1) C(2) 3.155(4) yes 55505
N(1) C(3) 3.155(4) yes 55505
N(1) C(4) 3.155(4) yes 55505
N(1) C(5) 2.497(4) yes 55501
N(1) C(5) 3.155(4) yes 55505
N(1) C(6) 3.155(4) yes 55505
N(1) C(7) 3.155(4) yes 55505
N(1) C(8) 2.545(5) yes 55501
N(1) C(8) 3.155(4) yes 55505
N(1) C(9) 3.509(5) yes 55501
N(1) C(9) 3.155(4) yes 55505
N(1) C(10) 3.155(4) yes 55505
N(1) C(11) 3.155(5) yes 55505
N(1) C(12) 3.155(4) yes 55505
N(1) C(13) 3.253(5) yes 55501
N(1) C(13) 3.155(4) yes 55505
N(1) C(14) 3.155(5) yes 55505
N(1) C(15) 3.155(4) yes 55505
N(1) C(16) 2.502(4) yes 55501
N(1) C(16) 3.155(4) yes 55505
N(1) C(17) 3.155(4) yes 55505
N(1) C(18) 3.155(4) yes 55505
N(1) C(19) 3.155(4) yes 55505
N(1) C(20) 3.155(4) yes 55505
N(1) C(21) 3.155(4) yes 55505
N(1) C(22) 3.155(4) yes 55505
N(1) C(23) 3.155(4) yes 55505
N(1) C(24) 3.155(4) yes 55505
N(1) C(25) 3.155(4) yes 55505
N(1) C(26) 3.155(4) yes 55505
N(1) C(27) 3.155(5) yes 55505
N(1) C(28) 3.155(7) yes 55505
N(1) C(29) 3.155(7) yes 55505
N(1) C(30) 3.155(7) yes 55505
N(2) Cu(1) 1.972(3) yes 55501
N(2) Cu(1) 3.298(3) yes 55505
N(2) S(1) 3.169(3) yes 55501
N(2) S(1) 3.298(3) yes 55505
N(2) O(1) 3.298(4) yes 55505
N(2) O(2) 2.841(4) yes 55501
N(2) O(2) 3.298(4) yes 55505
N(2) O(3) 3.298(5) yes 55505
N(2) O(4) 2.917(4) yes 55501
N(2) O(4) 3.298(4) yes 55505
N(2) N(1) 2.751(4) yes 55501
N(2) N(1) 3.298(4) yes 55505
N(2) N(2) 3.298(4) yes 55505
N(2) N(3) 2.989(4) yes 55501
N(2) N(3) 3.298(5) yes 55505
N(2) C(1) 3.298(5) yes 55505
N(2) C(2) 2.384(5) yes 55501
N(2) C(2) 3.298(5) yes 55505
N(2) C(3) 2.752(4) yes 55501
N(2) C(3) 3.298(5) yes 55505
N(2) C(4) 2.376(4) yes 55501
N(2) C(4) 3.298(5) yes 55505
N(2) C(5) 3.298(4) yes 55505
N(2) C(6) 2.442(5) yes 55501
N(2) C(6) 3.298(5) yes 55505
N(2) C(7) 3.298(5) yes 55505
N(2) C(8) 3.298(5) yes 55505
N(2) C(9) 3.298(5) yes 55505
N(2) C(10) 3.298(5) yes 55505
N(2) C(11) 3.298(5) yes 55505
N(2) C(12) 3.298(5) yes 55505
N(2) C(13) 3.298(5) yes 55505
N(2) C(14) 3.298(6) yes 55505
N(2) C(15) 3.298(5) yes 55505
N(2) C(16) 3.402(5) yes 55501
N(2) C(16) 3.298(5) yes 55505
N(2) C(17) 3.298(5) yes 55505
N(2) C(18) 3.298(5) yes 55505
N(2) C(19) 3.298(5) yes 55505
N(2) C(20) 3.298(5) yes 55505
N(2) C(21) 3.298(5) yes 55505
N(2) C(22) 3.298(5) yes 55505
N(2) C(23) 3.298(5) yes 55505
N(2) C(24) 3.298(5) yes 55505
N(2) C(25) 3.298(5) yes 55505
N(2) C(26) 3.298(5) yes 55505
N(2) C(27) 3.298(5) yes 55505
N(2) C(28) 3.298(7) yes 55505
N(2) C(29) 3.298(9) yes 55505
N(2) C(30) 3.298(8) yes 55505
N(3) Cu(1) 2.827(3) yes 55501
N(3) N(2) 2.989(4) yes 55501
N(3) C(1) 3.247(5) yes 55501
N(3) C(3) 3.171(5) yes 54502
N(3) C(4) 3.187(5) yes 54502
C(1) Cu(1) 2.931(3) yes 55501
C(1) O(2) 3.186(4) yes 55501
C(1) O(2) 3.360(5) yes 65503
C(1) O(4) 3.513(5) yes 55501
C(1) N(3) 3.247(5) yes 55501
C(1) C(3) 2.372(5) yes 55501
C(1) C(4) 2.721(5) yes 55501
C(1) C(5) 2.316(5) yes 55501
C(2) O(4) 3.399(5) yes 55502
C(2) N(2) 2.384(5) yes 55501
C(2) C(4) 2.383(6) yes 55501
C(2) C(5) 2.732(6) yes 55501
C(2) C(13) 3.597(5) yes 55503
C(3) O(2) 3.162(5) yes 55502
C(3) O(4) 3.390(5) yes 55502
C(3) N(2) 2.752(4) yes 55501
C(3) N(3) 3.171(5) yes 55502
C(3) C(1) 2.372(5) yes 55501
C(3) C(5) 2.381(5) yes 55501
C(3) C(13) 3.518(5) yes 55503
C(4) Cu(1) 2.911(4) yes 55505
C(4) S(1) 2.911(4) yes 55505
C(4) O(1) 2.911(4) yes 55505
C(4) O(2) 3.347(4) yes 55502
C(4) O(2) 2.911(4) yes 55505
C(4) O(3) 3.151(5) yes 55502
C(4) O(3) 2.911(5) yes 55505
C(4) O(4) 2.911(5) yes 55505
C(4) N(1) 2.911(5) yes 55505
C(4) N(2) 2.376(4) yes 55501
C(4) N(2) 2.911(5) yes 55505
C(4) N(3) 3.187(5) yes 55502
C(4) N(3) 2.911(5) yes 55505
C(4) C(1) 2.721(5) yes 55501
C(4) C(1) 2.911(5) yes 55505
C(4) C(2) 2.383(6) yes 55501
C(4) C(2) 2.911(5) yes 55505
C(4) C(3) 2.911(5) yes 55505
C(4) C(4) 2.911(5) yes 55505
C(4) C(5) 2.911(5) yes 55505
C(4) C(6) 2.522(5) yes 55501
C(4) C(6) 2.911(5) yes 55505
C(4) C(7) 2.911(5) yes 55505
C(4) C(8) 2.911(5) yes 55505
C(4) C(9) 2.911(5) yes 55505
C(4) C(10) 2.911(5) yes 55505
C(4) C(11) 2.911(5) yes 55505
C(4) C(12) 2.911(5) yes 55505
C(4) C(13) 2.911(5) yes 55505
C(4) C(14) 2.911(6) yes 55505
C(4) C(15) 2.911(5) yes 55505
C(4) C(16) 2.911(5) yes 55505
C(4) C(17) 2.911(5) yes 55505
C(4) C(18) 2.911(5) yes 55505
C(4) C(19) 2.911(5) yes 55505
C(4) C(20) 2.911(6) yes 55505
C(4) C(21) 2.911(6) yes 55505
C(4) C(22) 2.911(6) yes 55505
C(4) C(23) 2.911(5) yes 55505
C(4) C(24) 2.911(6) yes 55505
C(4) C(25) 2.911(5) yes 55505
C(4) C(26) 2.911(6) yes 55505
C(4) C(27) 2.911(6) yes 55505
C(4) C(28) 2.911(9) yes 55505
C(4) C(29) 2.91(1) yes 55505
C(4) C(30) 2.911(8) yes 55505
C(5) Cu(1) 2.848(3) yes 55501
C(5) Cu(1) 2.503(3) yes 55505
C(5) S(1) 2.503(4) yes 55505
C(5) O(1) 2.503(4) yes 55505
C(5) O(2) 2.503(4) yes 55505
C(5) O(3) 3.363(5) yes 55502
C(5) O(3) 2.503(5) yes 55505
C(5) O(4) 3.299(5) yes 55501
C(5) O(4) 2.503(5) yes 55505
C(5) N(1) 2.497(4) yes 55501
C(5) N(1) 2.503(4) yes 55505
C(5) N(2) 2.503(4) yes 55505
C(5) N(3) 2.503(5) yes 55505
C(5) C(1) 2.316(5) yes 55501
C(5) C(1) 2.503(5) yes 55505
C(5) C(2) 2.732(6) yes 55501
C(5) C(2) 2.503(5) yes 55505
C(5) C(3) 2.381(5) yes 55501
C(5) C(3) 2.503(5) yes 55505
C(5) C(4) 2.503(5) yes 55505
C(5) C(5) 2.503(5) yes 55505
C(5) C(6) 2.503(5) yes 55505
C(5) C(7) 2.503(5) yes 55505
C(5) C(8) 2.503(5) yes 55505
C(5) C(9) 2.503(5) yes 55505
C(5) C(10) 2.503(5) yes 55505
C(5) C(11) 2.503(5) yes 55505
C(5) C(12) 2.503(5) yes 55505
C(5) C(13) 2.503(5) yes 55505
C(5) C(14) 2.503(6) yes 55505
C(5) C(15) 3.360(5) yes 55501
C(5) C(15) 2.503(5) yes 55505
C(5) C(16) 3.372(5) yes 55501
C(5) C(16) 2.503(5) yes 55505
C(5) C(17) 2.503(5) yes 55505
C(5) C(18) 2.503(5) yes 55505
C(5) C(19) 2.503(5) yes 55505
C(5) C(20) 2.503(5) yes 55505
C(5) C(21) 2.503(5) yes 55505
C(5) C(22) 2.503(5) yes 55505
C(5) C(23) 2.503(5) yes 55505
C(5) C(24) 2.503(5) yes 55505
C(5) C(25) 2.503(5) yes 55505
C(5) C(26) 2.503(5) yes 55505
C(5) C(27) 2.503(6) yes 55505
C(5) C(28) 2.503(8) yes 55505
C(5) C(29) 2.50(1) yes 55505
C(5) C(30) 2.503(8) yes 55505
C(6) Cu(1) 2.992(4) yes 55501
C(6) Cu(1) 2.153(3) yes 55505
C(6) S(1) 2.153(4) yes 55505
C(6) O(1) 2.153(4) yes 55505
C(6) O(2) 2.153(4) yes 55505
C(6) O(3) 2.153(5) yes 55505
C(6) O(4) 3.511(5) yes 55501
C(6) O(4) 3.389(5) yes 55503
C(6) O(4) 2.153(4) yes 55505
C(6) N(1) 2.153(4) yes 55505
C(6) N(2) 2.442(5) yes 55501
C(6) N(2) 2.153(4) yes 55505
C(6) N(3) 2.153(5) yes 55505
C(6) C(1) 2.153(5) yes 55505
C(6) C(2) 2.153(5) yes 55505
C(6) C(3) 2.153(5) yes 55505
C(6) C(4) 2.522(5) yes 55501
C(6) C(4) 2.153(5) yes 55505
C(6) C(5) 2.153(5) yes 55505
C(6) C(6) 2.153(5) yes 55505
C(6) C(7) 2.460(5) yes 55501
C(6) C(7) 2.153(5) yes 55505
C(6) C(8) 3.173(5) yes 55501
C(6) C(8) 2.153(5) yes 55505
C(6) C(9) 2.153(5) yes 55505
C(6) C(10) 2.153(5) yes 55505
C(6) C(11) 2.153(5) yes 55505
C(6) C(12) 2.153(5) yes 55505
C(6) C(13) 3.261(6) yes 55501
C(6) C(13) 2.153(5) yes 55505
C(6) C(14) 2.153(6) yes 55505
C(6) C(15) 2.448(4) yes 55501
C(6) C(15) 2.153(5) yes 55505
C(6) C(16) 3.093(5) yes 55501
C(6) C(16) 2.153(5) yes 55505
C(6) C(17) 2.153(5) yes 55505
C(6) C(18) 2.153(5) yes 55505
C(6) C(19) 2.153(5) yes 55505
C(6) C(20) 2.153(5) yes 55505
C(6) C(21) 2.153(5) yes 55505
C(6) C(22) 2.153(5) yes 55505
C(6) C(23) 2.153(5) yes 55505
C(6) C(24) 2.153(5) yes 55505
C(6) C(25) 2.153(5) yes 55505
C(6) C(26) 2.153(5) yes 55505
C(6) C(27) 2.153(5) yes 55505
C(6) C(28) 2.153(8) yes 55505
C(6) C(29) 2.153(8) yes 55505
C(6) C(30) 2.153(7) yes 55505
C(7) Cu(1) 3.068(4) yes 55501
C(7) Cu(1) 3.325(3) yes 55505
C(7) S(1) 3.325(3) yes 55505
C(7) O(1) 3.259(4) yes 55501
C(7) O(1) 3.325(4) yes 55505
C(7) O(2) 3.325(4) yes 55505
C(7) O(3) 3.325(4) yes 55505
C(7) O(4) 3.325(4) yes 55505
C(7) N(1) 3.325(4) yes 55505
C(7) N(2) 3.325(4) yes 55505
C(7) N(3) 3.325(5) yes 55505
C(7) C(1) 3.325(5) yes 55505
C(7) C(2) 3.325(5) yes 55505
C(7) C(3) 3.325(5) yes 55505
C(7) C(4) 3.325(5) yes 55505
C(7) C(5) 3.325(5) yes 55505
C(7) C(6) 2.460(5) yes 55501
C(7) C(6) 3.325(5) yes 55505
C(7) C(7) 3.325(5) yes 55505
C(7) C(8) 3.325(5) yes 55505
C(7) C(9) 2.509(5) yes 55501
C(7) C(9) 3.325(5) yes 55505
C(7) C(10) 3.325(5) yes 55505
C(7) C(11) 3.325(5) yes 55505
C(7) C(12) 3.325(5) yes 55505
C(7) C(13) 2.542(5) yes 55501
C(7) C(13) 3.325(5) yes 55505
C(7) C(14) 3.325(5) yes 55505
C(7) C(15) 2.432(5) yes 55501
C(7) C(15) 3.325(5) yes 55505
C(7) C(16) 3.325(5) yes 55505
C(7) C(17) 3.325(5) yes 55505
C(7) C(18) 3.325(5) yes 55505
C(7) C(19) 3.325(5) yes 55505
C(7) C(20) 3.325(5) yes 55505
C(7) C(21) 3.325(5) yes 55505
C(7) C(22) 3.325(5) yes 55505
C(7) C(23) 3.325(5) yes 55505
C(7) C(24) 3.325(5) yes 55505
C(7) C(25) 3.325(5) yes 55505
C(7) C(26) 3.325(5) yes 55505
C(7) C(27) 3.325(5) yes 55505
C(7) C(28) 3.325(7) yes 55505
C(7) C(29) 3.325(7) yes 55505
C(7) C(30) 3.325(7) yes 55505
C(8) N(1) 2.545(5) yes 55501
C(8) C(6) 3.173(5) yes 55501
C(8) C(10) 2.439(6) yes 55501
C(8) C(11) 2.779(6) yes 55501
C(8) C(12) 2.404(5) yes 55501
C(8) C(15) 2.888(5) yes 55501
C(9) N(1) 3.509(5) yes 55501
C(9) C(7) 2.509(5) yes 55501
C(9) C(11) 2.377(6) yes 55501
C(9) C(12) 2.744(5) yes 55501
C(9) C(13) 2.385(5) yes 55501
C(9) C(14) 2.528(6) yes 55501
C(9) C(15) 3.396(5) yes 55501
C(10) C(8) 2.439(6) yes 55501
C(10) C(12) 2.398(5) yes 55501
C(10) C(13) 2.793(5) yes 55501
C(11) C(8) 2.779(6) yes 55501
C(11) C(9) 2.377(6) yes 55501
C(11) C(13) 2.401(6) yes 55501
C(11) C(14) 2.520(6) yes 55501
C(12) O(3) 3.593(5) yes 55503
C(12) C(8) 2.404(5) yes 55501
C(12) C(9) 2.744(5) yes 55501
C(12) C(10) 2.398(5) yes 55501
C(13) N(1) 3.253(5) yes 55501
C(13) C(2) 3.597(5) yes 55503
C(13) C(3) 3.518(5) yes 55503
C(13) C(6) 3.261(6) yes 55501
C(13) C(7) 2.542(5) yes 55501
C(13) C(9) 2.385(5) yes 55501
C(13) C(10) 2.793(5) yes 55501
C(13) C(11) 2.401(6) yes 55501
C(14) C(9) 2.528(6) yes 55501
C(14) C(11) 2.520(6) yes 55501
C(15) Cu(1) 2.993(4) yes 55501
C(15) S(1) 2.788(4) yes 55501
C(15) O(1) 3.459(4) yes 55501
C(15) C(5) 3.360(5) yes 55501
C(15) C(6) 2.448(4) yes 55501
C(15) C(7) 2.432(5) yes 55501
C(15) C(8) 2.888(5) yes 55501
C(15) C(9) 3.396(5) yes 55501
C(15) C(17) 3.156(5) yes 55501
C(15) C(18) 3.481(5) yes 55501
C(16) Cu(1) 3.096(4) yes 55501
C(16) S(1) 1.818(4) yes 55501
C(16) O(3) 3.260(5) yes 55502
C(16) N(1) 2.502(4) yes 55501
C(16) N(2) 3.402(5) yes 55501
C(16) C(5) 3.372(5) yes 55501
C(16) C(6) 3.093(5) yes 55501
C(16) C(17) 2.781(5) yes 55501
C(16) C(22) 3.439(5) yes 55501
C(17) Cu(1) 3.049(3) yes 55501
C(17) O(1) 2.382(4) yes 55501
C(17) C(15) 3.156(5) yes 55501
C(17) C(16) 2.781(5) yes 55501
C(17) C(19) 2.416(5) yes 55501
C(17) C(20) 2.711(5) yes 55501
C(17) C(21) 2.406(5) yes 55501
C(18) Cu(1) 2.797(3) yes 55501
C(18) S(1) 2.724(4) yes 55501
C(18) C(15) 3.481(5) yes 55501
C(18) C(20) 2.408(5) yes 55501
C(18) C(21) 2.858(5) yes 55501
C(18) C(22) 2.452(5) yes 55501
C(18) C(23) 2.573(5) yes 55501
C(18) C(24) 3.141(6) yes 55501
C(18) C(25) 3.048(5) yes 55501
C(19) O(1) 2.402(4) yes 55501
C(19) C(17) 2.416(5) yes 55501
C(19) C(21) 2.468(6) yes 55501
C(19) C(22) 2.805(6) yes 55501
C(19) C(24) 2.514(6) yes 55501
C(19) C(25) 2.516(6) yes 55501
C(19) C(26) 2.542(6) yes 55501
C(20) C(17) 2.711(5) yes 55501
C(20) C(18) 2.408(5) yes 55501
C(20) C(22) 2.355(6) yes 55501
C(20) C(23) 2.550(6) yes 55501
C(20) C(24) 3.562(6) yes 55501
C(20) C(26) 2.867(6) yes 55501
C(20) C(27) 2.544(6) yes 55501
C(20) C(28) 3.098(8) yes 55501
C(20) C(29) 3.018(8) yes 55501
C(21) C(17) 2.406(5) yes 55501
C(21) C(18) 2.858(5) yes 55501
C(21) C(19) 2.468(6) yes 55501
C(21) C(28) 2.462(7) yes 55501
C(21) C(29) 2.457(7) yes 55501
C(21) C(30) 2.522(8) yes 55501
C(22) S(1) 2.735(4) yes 55501
C(22) C(16) 3.439(5) yes 55501
C(22) C(18) 2.452(5) yes 55501
C(22) C(19) 2.805(6) yes 55501
C(22) C(20) 2.355(6) yes 55501
C(22) C(27) 2.537(5) yes 55501
C(22) C(28) 3.488(7) yes 55501
C(22) C(29) 3.582(7) yes 55501
C(22) C(30) 2.862(7) yes 55501
C(23) O(1) 2.901(4) yes 55501
C(23) C(18) 2.573(5) yes 55501
C(23) C(20) 2.550(6) yes 55501
C(23) C(25) 1.544(6) yes 55501
C(24) O(1) 3.060(5) yes 55501
C(24) C(18) 3.141(6) yes 55501
C(24) C(19) 2.514(6) yes 55501
C(24) C(20) 3.562(6) yes 55501
C(24) C(25) 2.505(6) yes 55501
C(24) C(26) 2.466(5) yes 55501
C(25) O(1) 2.957(4) yes 55501
C(25) C(18) 3.048(5) yes 55501
C(25) C(19) 2.516(6) yes 55501
C(25) C(23) 1.544(6) yes 55501
C(25) C(24) 2.505(6) yes 55501
C(25) C(26) 2.447(5) yes 55501
C(26) C(19) 2.542(6) yes 55501
C(26) C(20) 2.867(6) yes 55501
C(26) C(24) 2.466(5) yes 55501
C(26) C(25) 2.447(5) yes 55501
C(27) C(20) 2.544(6) yes 55501
C(27) C(22) 2.537(5) yes 55501
C(28) C(20) 3.098(8) yes 55501
C(28) C(21) 2.462(7) yes 55501
C(28) C(22) 3.488(7) yes 55501
C(28) C(29) 2.38(1) yes 55501
C(28) C(30) 2.35(1) yes 55501
C(29) C(20) 3.018(8) yes 55501
C(29) C(21) 2.457(7) yes 55501
C(29) C(22) 3.582(7) yes 55501
C(29) C(28) 2.38(1) yes 55501
C(29) C(30) 2.39(1) yes 55501
C(30) C(21) 2.522(8) yes 55501
C(30) C(22) 2.862(7) yes 55501
C(30) C(28) 2.35(1) yes 55501
C(30) C(29) 2.39(1) yes 55501
